data_7219543
loop_
_publ_author_name
'Chen, Cheng'
'Wang, Fang-Fang'
'Zhang, Yi'
'Ye, Qiong'
'Ye, Heng-Yun'
'Fu, Da-Wei'

_publ_section_title
;
 A high-temperature supramolecular-based switchable dielectric material
 with electrical bistability between high and low dielectric states
;
_journal_issue 12
_journal_name_full CrystEngComm
_journal_page_first 2479
_journal_paper_doi 10.1039/C4CE02028F
_journal_volume 17
_journal_year 2015
_chemical_formula_moiety 'C21 H46 Cl2 N2 O14.50'
_chemical_formula_sum 'C21 H45.5 Cl2 N2 O14.5'
_chemical_formula_weight 628.99
_space_group_crystal_system monoclinic
_space_group_IT_number 11
_space_group_name_Hall '-P 2yb'
_space_group_name_H-M_alt 'P 1 21/m 1'
_symmetry_space_group_name_Hall '-P 2yb'
_symmetry_space_group_name_H-M 'P 1 21/m 1'
_atom_sites_solution_hydrogens mixed
_audit_creation_method SHELXL-2014/7
_audit_update_record
;
2015-02-07 deposited with the CCDC.
2015-02-11 downloaded from the CCDC.
;
_cell_angle_alpha 90
_cell_angle_beta 108.17(3)
_cell_angle_gamma 90
_cell_formula_units_Z 2
_cell_length_a 10.337(2)
_cell_length_b 11.655(2)
_cell_length_c 13.504(3)
_cell_measurement_reflns_used 1784
_cell_measurement_temperature 293(2)
_cell_measurement_theta_max 27.48
_cell_measurement_theta_min 2.74
_cell_volume 1545.8(6)
_computing_cell_refinement '<i>CrystalClear</i>  (Rigaku, 2005)'
_computing_data_collection '<i>CrystalClear</i> (Rigaku, 2005)'
_computing_data_reduction '<i>CrystalClear</i> (Rigaku, 2005)'
_computing_molecular_graphics '<i>SHELXTL</i> (Sheldrick, 2008)'
_computing_publication_material '<i>SHELXTL</i> (Sheldrick, 2008)'
_computing_structure_refinement 'SHELXL-2014/7 (Sheldrick, 2014)'
_computing_structure_solution '<i>SHELXS-97</i> (Sheldrick, 2008)'
_diffrn_ambient_temperature 293(2)
_diffrn_detector_area_resol_mean 13.6612
_diffrn_measured_fraction_theta_full 0.994
_diffrn_measured_fraction_theta_max 0.994
_diffrn_measurement_device_type 'Mercury2 (2x2 bin mode)'
_diffrn_measurement_method 'CCD profile fitting'
_diffrn_radiation_type MoK\a
_diffrn_radiation_wavelength 0.71073
_diffrn_reflns_av_R_equivalents 0.0520
_diffrn_reflns_av_unetI/netI 0.0511
_diffrn_reflns_Laue_measured_fraction_full 0.994
_diffrn_reflns_Laue_measured_fraction_max 0.994
_diffrn_reflns_limit_h_max 12
_diffrn_reflns_limit_h_min -12
_diffrn_reflns_limit_k_max 13
_diffrn_reflns_limit_k_min -13
_diffrn_reflns_limit_l_max 16
_diffrn_reflns_limit_l_min -14
_diffrn_reflns_number 8960
_diffrn_reflns_point_group_measured_fraction_full 0.994
_diffrn_reflns_point_group_measured_fraction_max 0.994
_diffrn_reflns_theta_full 24.999
_diffrn_reflns_theta_max 24.999
_diffrn_reflns_theta_min 3.175
_exptl_absorpt_coefficient_mu 0.276
_exptl_absorpt_correction_T_max 1.000
_exptl_absorpt_correction_T_min 0.910
_exptl_absorpt_correction_type multi-scan
_exptl_absorpt_process_details 'CrystalClear (Rigaku, 2005)'
_exptl_crystal_colour colorless
_exptl_crystal_density_diffrn 1.351
_exptl_crystal_density_method 'not measured'
_exptl_crystal_description block
_exptl_crystal_F_000 671
_exptl_crystal_size_max 0.2
_exptl_crystal_size_mid 0.1
_exptl_crystal_size_min 0.1
_refine_diff_density_max 1.150
_refine_diff_density_min -0.695
_refine_diff_density_rms 0.084
_refine_ls_extinction_method none
_refine_ls_goodness_of_fit_ref 1.117
_refine_ls_hydrogen_treatment constr
_refine_ls_matrix_type full
_refine_ls_number_parameters 217
_refine_ls_number_reflns 2852
_refine_ls_number_restraints 7
_refine_ls_restrained_S_all 1.130
_refine_ls_R_factor_all 0.1361
_refine_ls_R_factor_gt 0.0916
_refine_ls_shift/su_max 0.010
_refine_ls_shift/su_mean 0.001
_refine_ls_structure_factor_coef Fsqd
_refine_ls_weighting_details 'w=1/[\s^2^(Fo^2^)+(0.1070P)^2^+2.7022P] where P=(Fo^2^+2Fc^2^)/3'
_refine_ls_weighting_scheme calc
_refine_ls_wR_factor_gt 0.2373
_refine_ls_wR_factor_ref 0.2601
_reflns_Friedel_coverage 0.000
_reflns_number_gt 1784
_reflns_number_total 2852
_reflns_threshold_expression 'I > 2\s(I)'
_cod_data_source_file c4ce02028f2.cif
_cod_data_source_block 11
_cod_depositor_comments 'Adding full bibliography for 7219543--7219544.cif.'
_cod_original_formula_sum 'C21 H45.50 Cl2 N2 O14.50'
_cod_database_code 7219543
_shelx_shelxl_version_number 2014/7
_shelx_space_group_comment
;
The symmetry employed for this shelxl refinement is uniquely defined
by the following loop, which should always be used as a source of
symmetry information in preference to the above space-group names.
They are only intended as comments.
;

loop_
_space_group_symop_operation_xyz
'x, y, z'
'-x, y+1/2, -z'
'-x, -y, -z'
'x, -y-1/2, z'

loop_
_atom_site_label
_atom_site_type_symbol
_atom_site_fract_x
_atom_site_fract_y
_atom_site_fract_z
_atom_site_U_iso_or_equiv
_atom_site_adp_type
_atom_site_occupancy
_atom_site_site_symmetry_order
_atom_site_calc_flag
_atom_site_refinement_flags_posn
_atom_site_refinement_flags_adp
_atom_site_refinement_flags_occupancy
O1 O 0.6117(4) 0.1273(4) 0.2381(4) 0.0874(15) Uani 1 1 d . . .
O2 O 0.8654(5) 0.0305(4) 0.3401(3) 0.0741(12) Uani 1 1 d . . .
O3 O 1.1038(5) 0.1277(5) 0.3159(4) 0.0967(17) Uani 1 1 d . . .
C1 C 0.6292(9) 0.0463(9) 0.3163(7) 0.105(3) Uani 1 1 d . . .
H1A H 0.5453 0.0039 0.3066 0.126 Uiso 1 1 calc R U .
H1B H 0.6537 0.0836 0.3839 0.126 Uiso 1 1 calc R U .
C2 C 0.7386(10) -0.0322(6) 0.3109(5) 0.095(3) Uani 1 1 d . . .
H2A H 0.7449 -0.0963 0.3580 0.114 Uiso 1 1 calc R U .
H2B H 0.7192 -0.0619 0.2407 0.114 Uiso 1 1 calc R U .
C3 C 0.9806(11) -0.0355(7) 0.3381(6) 0.105(3) Uani 1 1 d . . .
H3A H 0.9720 -0.0574 0.2670 0.126 Uiso 1 1 calc R U .
H3B H 0.9863 -0.1048 0.3790 0.126 Uiso 1 1 calc R U .
C4 C 1.1026(9) 0.0332(9) 0.3811(6) 0.105(3) Uani 1 1 d . . .
H4A H 1.1063 0.0607 0.4497 0.126 Uiso 1 1 calc R U .
H4B H 1.1825 -0.0139 0.3885 0.126 Uiso 1 1 calc R U .
C6 C 1.2157(14) 0.2046(18) 0.3851(13) 0.104(10) Uani 0.5 1 d . . P
H6A H 1.3023 0.1664 0.4077 0.125 Uiso 0.5 1 d R U P
H6B H 1.1919 0.2284 0.4452 0.125 Uiso 0.5 1 d R U P
C6' C 1.2185(14) 0.1950(17) 0.3213(14) 0.103(8) Uani 0.5 1 d . . P
H6'A H 1.2136 0.2206 0.2527 0.124 Uiso 0.5 1 d R U P
H6'B H 1.3013 0.1524 0.3498 0.124 Uiso 0.5 1 d R U P
N1 N 0.8512(5) 0.2500 1.2281(4) 0.0432(14) Uani 1 2 d S T P
H1C H 0.8227 0.3136 1.2546 0.065 Uiso 0.5 1 d R U P
H1E H 0.9442 0.2500 1.2459 0.065 Uiso 1 2 d R U P
N2 N 0.7826(6) 0.2500 0.8999(4) 0.0379(13) Uani 1 2 d S T P
H2C H 0.7267 0.2500 0.8326 0.046 Uiso 1 2 d R U P
H2D H 0.8701 0.2500 0.8973 0.046 Uiso 1 2 d R U P
C13 C 0.7604(5) 0.1360(4) 0.9473(3) 0.0410(11) Uani 1 1 d . . .
C14 C 0.8313(5) 0.1431(4) 1.0653(3) 0.0383(11) Uani 1 1 d . . .
H14A H 0.8077 0.0761 1.0986 0.046 Uiso 1 1 calc R U .
H14B H 0.9291 0.1431 1.0791 0.046 Uiso 1 1 calc R U .
C15 C 0.7904(6) 0.2500 1.1113(4) 0.0355(15) Uani 1 2 d S T P
H15A H 0.6911 0.2500 1.0942 0.043 Uiso 1 2 calc R U P
C18 C 0.8267(6) 0.0465(5) 0.8968(4) 0.0588(15) Uani 1 1 d . . .
H18A H 0.9216 0.0640 0.9118 0.088 Uiso 1 1 calc R U .
H18B H 0.7834 0.0471 0.8227 0.088 Uiso 1 1 calc R U .
H18C H 0.8169 -0.0280 0.9238 0.088 Uiso 1 1 calc R U .
C19 C 0.6081(5) 0.1102(5) 0.9211(4) 0.0597(15) Uani 1 1 d . . .
H19A H 0.5958 0.0311 0.9357 0.090 Uiso 1 1 calc R U .
H19B H 0.5633 0.1254 0.8486 0.090 Uiso 1 1 calc R U .
H19C H 0.5697 0.1581 0.9626 0.090 Uiso 1 1 calc R U .
Cl2 Cl 0.5961(3) 0.2500 0.60773(16) 0.0718(7) Uani 1 2 d S TU P
O11 O 0.696(3) 0.2500 0.6769(12) 0.401(15) Uani 1 2 d S TU P
O12 O 0.509(3) 0.2500 0.667(2) 0.322(13) Uani 1 2 d S T P
Cl1 Cl 0.81807(18) 0.7500 0.05870(15) 0.0485(5) Uani 1 2 d S T P
O7 O 0.7425(5) 0.6517(4) 0.0633(4) 0.0885(15) Uani 1 1 d . . .
O9 O 0.8507(8) 0.7500 -0.0364(5) 0.091(2) Uani 1 2 d S T P
O10 O 0.9409(7) 0.7500 0.1431(6) 0.120(3) Uani 1 2 d S T P
O13 O 0.5620(15) 0.1603(12) 0.5535(11) 0.296(7) Uani 1 1 d . . .
C11 C 0.4912(10) 0.2066(11) 0.1960(10) 0.067(5) Uani 0.5 1 d . . P
H11A H 0.4073 0.1682 0.1912 0.080 Uiso 0.5 1 d R U P
H11B H 0.4873 0.2333 0.1279 0.080 Uiso 0.5 1 d R U P
C11' C 0.5123(12) 0.1912(12) 0.2703(12) 0.074(4) Uani 0.5 1 d . . P
H11C H 0.5492 0.2159 0.3414 0.088 Uiso 0.5 1 d R U P
H11D H 0.4301 0.1485 0.2619 0.088 Uiso 0.5 1 d R U P
O1W O 0.909(4) 0.2500 0.476(3) 0.259(16) Uani 0.5 2 d S T P
H1WB H 0.8686 0.1899 0.4446 0.389 Uiso 0.5 1 d R U P

loop_
_atom_site_aniso_label
_atom_site_aniso_U_11
_atom_site_aniso_U_22
_atom_site_aniso_U_33
_atom_site_aniso_U_23
_atom_site_aniso_U_13
_atom_site_aniso_U_12
O1 0.061(3) 0.085(3) 0.130(4) -0.012(3) 0.049(3) -0.020(2)
O2 0.099(3) 0.059(3) 0.069(3) 0.000(2) 0.033(2) 0.004(3)
O3 0.056(3) 0.134(5) 0.099(4) 0.026(4) 0.024(3) 0.032(3)
C1 0.113(6) 0.125(7) 0.100(6) -0.052(6) 0.066(5) -0.069(6)
C2 0.154(8) 0.068(5) 0.061(4) 0.002(4) 0.028(5) -0.045(5)
C3 0.160(9) 0.082(5) 0.075(5) 0.010(4) 0.040(6) 0.045(6)
C4 0.100(6) 0.145(8) 0.063(4) 0.022(5) 0.016(4) 0.071(6)
C6 0.045(7) 0.20(3) 0.067(8) 0.026(12) 0.012(7) 0.026(9)
C6' 0.041(7) 0.19(2) 0.079(10) 0.004(12) 0.022(8) 0.028(8)
N1 0.036(3) 0.065(4) 0.027(3) 0.000 0.007(2) 0.000
N2 0.049(3) 0.040(3) 0.027(3) 0.000 0.015(2) 0.000
C13 0.049(3) 0.037(3) 0.037(2) -0.003(2) 0.014(2) -0.005(2)
C14 0.043(3) 0.037(3) 0.034(2) 0.003(2) 0.0110(19) -0.003(2)
C15 0.030(3) 0.050(4) 0.025(3) 0.000 0.006(3) 0.000
C18 0.091(4) 0.043(3) 0.047(3) -0.004(3) 0.028(3) 0.002(3)
C19 0.051(3) 0.068(4) 0.053(3) -0.011(3) 0.007(2) -0.021(3)
Cl2 0.0883(16) 0.0819(17) 0.0383(11) 0.000 0.0098(11) 0.000
O11 0.32(2) 0.66(4) 0.099(9) 0.000 -0.113(13) 0.000
O12 0.48(3) 0.231(18) 0.41(3) 0.000 0.37(3) 0.000
Cl1 0.0481(10) 0.0409(10) 0.0594(11) 0.000 0.0211(8) 0.000
O7 0.116(4) 0.067(3) 0.100(4) -0.009(3) 0.058(3) -0.038(3)
O9 0.137(6) 0.073(4) 0.097(5) 0.000 0.084(5) 0.000
O10 0.063(4) 0.157(8) 0.111(6) 0.000 -0.014(4) 0.000
O13 0.335(16) 0.274(13) 0.291(14) -0.168(11) 0.115(12) -0.025(11)
C11 0.029(5) 0.113(14) 0.057(7) -0.008(7) 0.013(5) -0.007(5)
C11' 0.042(6) 0.111(11) 0.078(9) -0.005(8) 0.033(7) -0.018(6)
O1W 0.33(5) 0.21(3) 0.24(4) 0.000 0.09(3) 0.000

loop_
_atom_type_symbol
_atom_type_description
_atom_type_scat_dispersion_real
_atom_type_scat_dispersion_imag
_atom_type_scat_source
C C 0.0033 0.0016 'International Tables Vol C Tables 4.2.6.8 and 6.1.1.4'
H H 0.0000 0.0000 'International Tables Vol C Tables 4.2.6.8 and 6.1.1.4'
Cl Cl 0.1484 0.1585 'International Tables Vol C Tables 4.2.6.8 and 6.1.1.4'
N N 0.0061 0.0033 'International Tables Vol C Tables 4.2.6.8 and 6.1.1.4'
O O 0.0106 0.0060 'International Tables Vol C Tables 4.2.6.8 and 6.1.1.4'

loop_
_geom_angle_atom_site_label_1
_geom_angle_atom_site_label_2
_geom_angle_atom_site_label_3
_geom_angle
_geom_angle_site_symmetry_1
_geom_angle_site_symmetry_3
C1 O1 C11' 93.3(8) . .
C1 O1 C11 126.8(7) . .
C11' O1 C11 38.4(6) . .
C3 O2 C2 114.5(7) . .
C6' O3 C4 125.1(9) . .
C6' O3 C6 34.5(7) . .
C4 O3 C6 103.2(8) . .
O1 C1 C2 107.7(6) . .
O1 C1 H1A 110.2 . .
C2 C1 H1A 110.2 . .
O1 C1 H1B 110.2 . .
C2 C1 H1B 110.2 . .
H1A C1 H1B 108.5 . .
O2 C2 C1 108.6(6) . .
O2 C2 H2A 110.0 . .
C1 C2 H2A 110.0 . .
O2 C2 H2B 110.0 . .
C1 C2 H2B 110.0 . .
H2A C2 H2B 108.4 . .
O2 C3 C4 108.7(7) . .
O2 C3 H3A 109.9 . .
C4 C3 H3A 109.9 . .
O2 C3 H3B 109.9 . .
C4 C3 H3B 109.9 . .
H3A C3 H3B 108.3 . .
O3 C4 C3 110.8(6) . .
O3 C4 H4A 109.5 . .
C3 C4 H4A 109.5 . .
O3 C4 H4B 109.5 . .
C3 C4 H4B 109.5 . .
H4A C4 H4B 108.1 . .
C6 C6 C6' 36.7(8) 4_565 4_565
C6 C6 O3 125.9(7) 4_565 .
C6' C6 O3 105.0(11) 4_565 .
C6 C6 H6A 117.6 4_565 .
C6' C6 H6A 111.8 4_565 .
O3 C6 H6A 112.0 . .
C6 C6 H6B 73.2 4_565 .
C6' C6 H6B 109.0 4_565 .
O3 C6 H6B 110.0 . .
H6A C6 H6B 109.0 . .
C6 C6 H6'B 118.3 4_565 .
C6' C6 H6'B 91.0 4_565 .
O3 C6 H6'B 88.4 . .
H6A C6 H6'B 38.3 . .
H6B C6 H6'B 147.2 . .
C6' C6' O3 124.0(7) 4_565 .
C6' C6' C6 36.7(8) 4_565 4_565
O3 C6' C6 107.9(11) . 4_565
C6' C6' H6A 105.3 4_565 .
O3 C6' H6A 103.0 . .
C6 C6' H6A 78.4 4_565 .
C6' C6' H6'A 71.9 4_565 .
O3 C6' H6'A 109.5 . .
C6 C6' H6'A 108.5 4_565 .
H6A C6' H6'A 142.1 . .
C6' C6' H6'B 121.1 4_565 .
O3 C6' H6'B 111.4 . .
C6 C6' H6'B 110.9 4_565 .
H6A C6' H6'B 39.1 . .
H6'A C6' H6'B 108.6 . .
C15 N1 H1C 109.4 . .
C15 N1 H1E 109.7 . .
H1C N1 H1E 109.7 . .
C13 N2 C13 121.5(5) . 4_565
C13 N2 H2C 106.7 . .
C13 N2 H2C 106.7 4_565 .
C13 N2 H2D 107.2 . .
C13 N2 H2D 107.2 4_565 .
H2C N2 H2D 106.7 . .
N2 C13 C18 105.2(4) . .
N2 C13 C19 110.6(4) . .
C18 C13 C19 109.7(4) . .
N2 C13 C14 107.6(4) . .
C18 C13 C14 111.5(4) . .
C19 C13 C14 112.0(4) . .
C15 C14 C13 111.6(4) . .
C15 C14 H14A 109.3 . .
C13 C14 H14A 109.3 . .
C15 C14 H14B 109.3 . .
C13 C14 H14B 109.3 . .
H14A C14 H14B 108.0 . .
C14 C15 C14 111.2(5) . 4_565
C14 C15 N1 110.6(3) . .
C14 C15 N1 110.6(3) 4_565 .
C14 C15 H15A 108.1 . .
C14 C15 H15A 108.1 4_565 .
N1 C15 H15A 108.1 . .
C13 C18 H18A 109.5 . .
C13 C18 H18B 109.5 . .
H18A C18 H18B 109.5 . .
C13 C18 H18C 109.5 . .
H18A C18 H18C 109.5 . .
H18B C18 H18C 109.5 . .
C13 C19 H19A 109.5 . .
C13 C19 H19B 109.5 . .
H19A C19 H19B 109.5 . .
C13 C19 H19C 109.5 . .
H19A C19 H19C 109.5 . .
H19B C19 H19C 109.5 . .
O11 Cl2 O13 119.1(9) . 4_565
O11 Cl2 O13 119.1(9) . .
O13 Cl2 O13 111.9(15) 4_565 .
O11 Cl2 O12 96.4(17) . .
O13 Cl2 O12 102.8(11) 4_565 .
O13 Cl2 O12 102.8(11) . .
O7 Cl1 O7 109.9(4) . 4_575
O7 Cl1 O10 109.7(3) . .
O7 Cl1 O10 109.7(3) 4_575 .
O7 Cl1 O9 109.4(3) . .
O7 Cl1 O9 109.4(3) 4_575 .
O10 Cl1 O9 108.6(5) . .
C11 C11 O1 127.7(5) 4_565 .
C11 C11 C11' 38.8(6) 4_565 4_565
O1 C11 C11' 107.3(8) . 4_565
C11 C11 H11A 117.8 4_565 .
O1 C11 H11A 111.2 . .
C11' C11 H11A 110.4 4_565 .
C11 C11 H11B 71.1 4_565 .
O1 C11 H11B 110.0 . .
C11' C11 H11B 109.3 4_565 .
H11A C11 H11B 108.6 . .
C11 C11 H11D 118.7 4_565 .
O1 C11 H11D 87.0 . .
C11' C11 H11D 87.8 4_565 .
H11A C11 H11D 41.2 . .
H11B C11 H11D 149.8 . .
C11' C11' O1 121.1(6) 4_565 .
C11' C11' C11 38.8(6) 4_565 4_565
O1 C11' C11 100.0(8) . 4_565
C11' C11' H11A 102.0 4_565 .
O1 C11' H11A 97.9 . .
C11 C11' H11A 73.0 4_565 .
C11' C11' H11C 72.5 4_565 .
O1 C11' H11C 111.0 . .
C11 C11' H11C 110.7 4_565 .
H11A C11' H11C 149.2 . .
C11' C11' H11D 121.2 4_565 .
O1 C11' H11D 112.6 . .
C11 C11' H11D 112.7 4_565 .
H11A C11' H11D 46.4 . .
H11C C11' H11D 109.6 . .

loop_
_geom_bond_atom_site_label_1
_geom_bond_atom_site_label_2
_geom_bond_distance
_geom_bond_site_symmetry_2
O1 C1 1.386(10) .
O1 C11' 1.441(13) .
O1 C11 1.512(12) .
O2 C3 1.425(9) .
O2 C2 1.443(8) .
O3 C6' 1.404(17) .
O3 C4 1.412(10) .
O3 C6 1.530(18) .
C1 C2 1.474(12) .
C1 H1A 0.9700 .
C1 H1B 0.9700 .
C2 H2A 0.9700 .
C2 H2B 0.9700 .
C3 C4 1.454(12) .
C3 H3A 0.9700 .
C3 H3B 0.9700 .
C4 H4A 0.9700 .
C4 H4B 0.9700 .
C6 C6 1.06(4) 4_565
C6 C6' 1.46(2) 4_565
C6 H6A 0.9600 .
C6 H6B 0.9600 .
C6 H6'B 1.2819 .
C6' C6' 1.28(4) 4_565
C6' C6 1.46(2) 4_565
C6' H6A 1.2618 .
C6' H6'A 0.9599 .
C6' H6'B 0.9600 .
N1 C15 1.505(7) .
N1 H1C 0.9111 .
N1 H1E 0.9158 .
N2 C13 1.523(5) .
N2 C13 1.523(5) 4_565
N2 H2C 0.9129 .
N2 H2D 0.9169 .
C13 C18 1.521(7) .
C13 C19 1.532(7) .
C13 C14 1.535(6) .
C14 C15 1.509(6) .
C14 H14A 0.9700 .
C14 H14B 0.9700 .
C15 C14 1.509(6) 4_565
C15 H15A 0.9800 .
C18 H18A 0.9600 .
C18 H18B 0.9600 .
C18 H18C 0.9600 .
C19 H19A 0.9600 .
C19 H19B 0.9600 .
C19 H19C 0.9600 .
Cl2 O11 1.156(14) .
Cl2 O13 1.262(10) 4_565
Cl2 O13 1.262(10) .
Cl2 O12 1.372(15) .
Cl1 O7 1.399(4) .
Cl1 O7 1.399(4) 4_575
Cl1 O10 1.417(7) .
Cl1 O9 1.425(6) .
C11 C11 1.01(3) 4_565
C11 C11' 1.528(16) 4_565
C11 H11A 0.9600 .
C11 H11B 0.9600 .
C11' C11' 1.37(3) 4_565
C11' C11 1.528(16) 4_565
C11' H11A 1.2914 .
C11' H11C 0.9601 .
C11' H11D 0.9600 .
O1W H1WB 0.8594 .

loop_
_geom_hbond_atom_site_label_D
_geom_hbond_atom_site_label_H
_geom_hbond_atom_site_label_A
_geom_hbond_distance_DH
_geom_hbond_distance_HA
_geom_hbond_distance_DA
_geom_hbond_angle_DHA
_geom_hbond_site_symmetry_A
N1 H1C O2 0.91 2.12 2.952(5) 150.7 4_566
N1 H1C O1 0.91 2.23 2.898(6) 129.6 4_566
N1 H1E O3 0.92 2.16 2.886(6) 135.3 4_566
N1 H1E O3 0.92 2.16 2.886(6) 135.3 1_556
N2 H2D O10 0.92 2.19 3.089(10) 168.4 3_766
N2 H2C O12 0.91 2.63 3.51(3) 162.8 .
O1W H1WB O2 0.86 2.33 3.102(19) 150.2 .

loop_
_geom_torsion_atom_site_label_1
_geom_torsion_atom_site_label_2
_geom_torsion_atom_site_label_3
_geom_torsion_atom_site_label_4
_geom_torsion
_geom_torsion_site_symmetry_1
_geom_torsion_site_symmetry_4
C11' O1 C1 C2 -175.5(7) . .
C11 O1 C1 C2 164.0(7) . .
C3 O2 C2 C1 -179.9(6) . .
O1 C1 C2 O2 67.7(7) . .
C2 O2 C3 C4 -173.0(6) . .
C6' O3 C4 C3 -164.6(10) . .
C6 O3 C4 C3 165.8(9) . .
O2 C3 C4 O3 -66.5(8) . .
C6' O3 C6 C6 80.5(18) . 4_565
C4 O3 C6 C6 -145.0(5) . 4_565
C6' O3 C6 C6' 46.6(18) . 4_565
C4 O3 C6 C6' -178.8(9) . 4_565
C4 O3 C6' C6' -132.5(7) . 4_565
C6 O3 C6' C6' -74.5(17) . 4_565
C4 O3 C6' C6 -95.5(12) . 4_565
C6 O3 C6' C6 -37.5(17) . 4_565
C13 N2 C13 C18 -165.8(4) 4_565 .
C13 N2 C13 C19 75.9(6) 4_565 .
C13 N2 C13 C14 -46.8(7) 4_565 .
N2 C13 C14 C15 50.7(5) . .
C18 C13 C14 C15 165.6(4) . .
C19 C13 C14 C15 -71.1(5) . .
C13 C14 C15 C14 -61.7(6) . 4_565
C13 C14 C15 N1 175.0(4) . .
C1 O1 C11 C11 119.9(6) . 4_565
C11' O1 C11 C11 85.6(11) . 4_565
C1 O1 C11 C11' 82.1(10) . 4_565
C11' O1 C11 C11' 47.9(12) . 4_565
C1 O1 C11' C11' 139.7(5) . 4_565
C11 O1 C11' C11' -67.2(10) . 4_565
C1 O1 C11' C11 174.8(7) . 4_565
C11 O1 C11' C11 -32.0(10) . 4_565
